data_7049777
loop_
_publ_author_name
'Kinzhalov, Mikhail A.'
'Eremina, Anzhelika A.'
'Smirnov, Andrey S.'
'Suslonov, Vitalii V.'
'Kukushkin, Vadim Yu'
'Luzyanin, Konstantin V.'

_publ_section_title
;
 Cleavage of acyclic diaminocarbene ligands at an iridium(iii) center.
 Recognition of a new reactivity mode for carbene ligands.
;
_journal_issue 22
_journal_name_full 'Dalton transactions (Cambridge, England : 2003)'
_journal_page_first 7571
_journal_page_last 7582
_journal_paper_doi 10.1039/c9dt01138b
_journal_volume 48
_journal_year 2019
_chemical_formula_moiety 'C36 H24 Br2 Ir N4, C F3 O3 S'
_chemical_formula_sum 'C37 H24 Br2 F3 Ir N4 O3 S'
_chemical_formula_weight 1013.68
_space_group_crystal_system monoclinic
_space_group_IT_number 14
_space_group_name_Hall '-P 2ybc'
_space_group_name_H-M_alt 'P 1 21/c 1'
_symmetry_space_group_name_Hall '-P 2ybc'
_symmetry_space_group_name_H-M 'P 1 21/c 1'
_atom_sites_solution_hydrogens geom
_atom_sites_solution_primary iterative
_audit_creation_date 2018-06-01
_audit_creation_method
;
Olex2 1.2
(compiled 2018.05.29 svn.r3508 for OlexSys, GUI svn.r5506)
;
_audit_update_record
;
2018-06-01 deposited with the CCDC.    2019-04-22 downloaded from the CCDC.
;
_cell_angle_alpha 90
_cell_angle_beta 95.7060(8)
_cell_angle_gamma 90
_cell_formula_units_Z 4
_cell_length_a 10.89737(11)
_cell_length_b 21.25955(19)
_cell_length_c 15.54005(14)
_cell_measurement_reflns_used 24546
_cell_measurement_temperature 100(2)
_cell_measurement_theta_max 76.0110
_cell_measurement_theta_min 3.5320
_cell_volume 3582.37(6)
_computing_cell_refinement
;
CrysAlisPro, Agilent Technologies,
Version 1.171.37.35 (release 13-08-2014 CrysAlis171 .NET)
(compiled Aug 13 2014,18:06:01)
;
_computing_data_collection
;
CrysAlisPro, Agilent Technologies,
Version 1.171.37.35 (release 13-08-2014 CrysAlis171 .NET)
(compiled Aug 13 2014,18:06:01)
;
_computing_data_reduction
;
CrysAlisPro, Agilent Technologies,
Version 1.171.37.35 (release 13-08-2014 CrysAlis171 .NET)
(compiled Aug 13 2014,18:06:01)
;
_computing_molecular_graphics 'Olex2 (Dolomanov et al., 2009)'
_computing_publication_material 'Olex2 (Dolomanov et al., 2009)'
_computing_structure_refinement 'ShelXL (Sheldrick, 2015)'
_computing_structure_solution
;
Superflip (Palatinus & Chapuis, 2007;Palatinus & van der Lee, 2008;
Palatinus et al., 2012)
;
_diffrn_ambient_environment N~2~
_diffrn_ambient_temperature 100(2)
_diffrn_detector 'CCD plate'
_diffrn_detector_area_resol_mean 10.3829
_diffrn_detector_type Atlas
_diffrn_measured_fraction_theta_full 1.000
_diffrn_measured_fraction_theta_max 0.994
_diffrn_measurement_details
;
#__ type_ start__ end____ width___ exp.time_
  1 omega  -48.00   30.00   1.0000    7.5000
omega____ theta____ kappa____ phi______ frames
    -      -41.4354   38.0000 -120.0000 78

#__ type_ start__ end____ width___ exp.time_
  2 omega   62.00   99.00   1.0000    7.5000
omega____ theta____ kappa____ phi______ frames
    -       41.4354  178.0000   60.0000 37

#__ type_ start__ end____ width___ exp.time_
  3 omega  122.00  148.00   1.0000   15.0000
omega____ theta____ kappa____ phi______ frames
    -      112.0000  125.0000  150.0000 26

#__ type_ start__ end____ width___ exp.time_
  4 omega   95.00  167.00   1.0000   15.0000
omega____ theta____ kappa____ phi______ frames
    -      112.0000  125.0000   30.0000 72

#__ type_ start__ end____ width___ exp.time_
  5 omega  132.00  158.00   1.0000   15.0000
omega____ theta____ kappa____ phi______ frames
    -      112.0000   45.0000  -90.0000 26

#__ type_ start__ end____ width___ exp.time_
  6 omega  142.00  168.00   1.0000   15.0000
omega____ theta____ kappa____ phi______ frames
    -      112.0000   45.0000 -120.0000 26

#__ type_ start__ end____ width___ exp.time_
  7 omega  111.00  137.00   1.0000   15.0000
omega____ theta____ kappa____ phi______ frames
    -      112.0000  -15.0000    0.0000 26

#__ type_ start__ end____ width___ exp.time_
  8 omega  124.00  154.00   1.0000   15.0000
omega____ theta____ kappa____ phi______ frames
    -      112.0000  -15.0000   60.0000 30

#__ type_ start__ end____ width___ exp.time_
  9 omega  145.00  177.00   1.0000   15.0000
omega____ theta____ kappa____ phi______ frames
    -      112.0000   45.0000  150.0000 32

#__ type_ start__ end____ width___ exp.time_
 10 omega  126.00  177.00   1.0000   15.0000
omega____ theta____ kappa____ phi______ frames
    -      112.0000   45.0000  120.0000 51

#__ type_ start__ end____ width___ exp.time_
 11 omega   99.00  127.00   1.0000   15.0000
omega____ theta____ kappa____ phi______ frames
    -      112.0000   45.0000  -60.0000 28

#__ type_ start__ end____ width___ exp.time_
 12 omega   93.00  119.00   1.0000   15.0000
omega____ theta____ kappa____ phi______ frames
    -      112.0000   45.0000  -90.0000 26

#__ type_ start__ end____ width___ exp.time_
 13 omega   92.00  140.00   1.0000   15.0000
omega____ theta____ kappa____ phi______ frames
    -      112.0000   45.0000 -120.0000 48

#__ type_ start__ end____ width___ exp.time_
 14 omega   83.00  108.00   1.0000   15.0000
omega____ theta____ kappa____ phi______ frames
    -      112.0000    0.0000 -180.0000 25

#__ type_ start__ end____ width___ exp.time_
 15 omega   49.00   96.00   1.0000   15.0000
omega____ theta____ kappa____ phi______ frames
    -      112.0000  -45.0000  -60.0000 47

#__ type_ start__ end____ width___ exp.time_
 16 omega   84.00  110.00   1.0000   15.0000
omega____ theta____ kappa____ phi______ frames
    -      112.0000  -15.0000    0.0000 26

#__ type_ start__ end____ width___ exp.time_
 17 omega   77.00  118.00   1.0000   15.0000
omega____ theta____ kappa____ phi______ frames
    -      112.0000  -15.0000   60.0000 41

#__ type_ start__ end____ width___ exp.time_
 18 omega   89.00  119.00   1.0000   15.0000
omega____ theta____ kappa____ phi______ frames
    -      112.0000   45.0000  150.0000 30

#__ type_ start__ end____ width___ exp.time_
 19 omega   57.00   85.00   1.0000   15.0000
omega____ theta____ kappa____ phi______ frames
    -      112.0000  -45.0000   90.0000 28

#__ type_ start__ end____ width___ exp.time_
 20 omega   56.00   84.00   1.0000   15.0000
omega____ theta____ kappa____ phi______ frames
    -      112.0000  -77.0000   60.0000 28

#__ type_ start__ end____ width___ exp.time_
 21 omega  120.00  145.00   1.0000   15.0000
omega____ theta____ kappa____ phi______ frames
    -      112.0000  -77.0000   60.0000 25

#__ type_ start__ end____ width___ exp.time_
 22 omega   59.00   89.00   1.0000   15.0000
omega____ theta____ kappa____ phi______ frames
    -      112.0000 -125.0000  150.0000 30

#__ type_ start__ end____ width___ exp.time_
 23 omega   36.00   65.00   1.0000   15.0000
omega____ theta____ kappa____ phi______ frames
    -      112.0000  -30.0000   60.0000 29

#__ type_ start__ end____ width___ exp.time_
 24 omega   39.00   65.00   1.0000   15.0000
omega____ theta____ kappa____ phi______ frames
    -      112.0000  -15.0000   60.0000 26

#__ type_ start__ end____ width___ exp.time_
 25 omega   37.00   87.00   1.0000   15.0000
omega____ theta____ kappa____ phi______ frames
    -      112.0000  -30.0000    0.0000 50

#__ type_ start__ end____ width___ exp.time_
 26 omega   44.00   80.00   1.0000   15.0000
omega____ theta____ kappa____ phi______ frames
    -      112.0000  -45.0000  -90.0000 36

#__ type_ start__ end____ width___ exp.time_
 27 omega   89.00  136.00   1.0000   15.0000
omega____ theta____ kappa____ phi______ frames
    -      112.0000  -77.0000 -150.0000 47

#__ type_ start__ end____ width___ exp.time_
 28 omega   69.00  121.00   1.0000   15.0000
omega____ theta____ kappa____ phi______ frames
    -      112.0000 -125.0000 -120.0000 52

#__ type_ start__ end____ width___ exp.time_
 29 omega   43.00   89.00   1.0000   15.0000
omega____ theta____ kappa____ phi______ frames
    -      112.0000  -45.0000 -150.0000 46

#__ type_ start__ end____ width___ exp.time_
 30 omega   43.00   71.00   1.0000   15.0000
omega____ theta____ kappa____ phi______ frames
    -      112.0000  -30.0000  -90.0000 28

#__ type_ start__ end____ width___ exp.time_
 31 omega   31.00   56.00   1.0000   15.0000
omega____ theta____ kappa____ phi______ frames
    -      112.0000    0.0000 -180.0000 25

#__ type_ start__ end____ width___ exp.time_
 32 omega   46.00   75.00   1.0000   15.0000
omega____ theta____ kappa____ phi______ frames
    -      112.0000  -15.0000    0.0000 29

#__ type_ start__ end____ width___ exp.time_
 33 omega -118.00  -16.00   1.0000    7.5000
omega____ theta____ kappa____ phi______ frames
    -      -41.4354  -19.0000   60.0000 102

#__ type_ start__ end____ width___ exp.time_
 34 omega  -56.00   29.00   1.0000    7.5000
omega____ theta____ kappa____ phi______ frames
    -      -41.4354   19.0000 -180.0000 85

#__ type_ start__ end____ width___ exp.time_
 35 omega -114.00  -19.00   1.0000    7.5000
omega____ theta____ kappa____ phi______ frames
    -      -41.4354  -57.0000 -120.0000 95

#__ type_ start__ end____ width___ exp.time_
 36 omega    4.00   39.00   1.0000    7.5000
omega____ theta____ kappa____ phi______ frames
    -       41.4354  -99.0000   60.0000 35

#__ type_ start__ end____ width___ exp.time_
 37 omega   83.00  109.00   1.0000   15.0000
omega____ theta____ kappa____ phi______ frames
    -      112.0000   61.0000  -60.0000 26

#__ type_ start__ end____ width___ exp.time_
 38 omega   62.00   88.00   1.0000   15.0000
omega____ theta____ kappa____ phi______ frames
    -      112.0000  -30.0000 -150.0000 26

#__ type_ start__ end____ width___ exp.time_
 39 omega  129.00  155.00   1.0000   15.0000
omega____ theta____ kappa____ phi______ frames
    -      112.0000   61.0000  -60.0000 26

#__ type_ start__ end____ width___ exp.time_
 40 omega  111.00  137.00   1.0000   15.0000
omega____ theta____ kappa____ phi______ frames
    -      112.0000  125.0000 -180.0000 26

#__ type_ start__ end____ width___ exp.time_
 41 omega   81.00  107.00   1.0000   15.0000
omega____ theta____ kappa____ phi______ frames
    -      112.0000  -95.0000   60.0000 26

#__ type_ start__ end____ width___ exp.time_
 42 omega   83.00  109.00   1.0000   15.0000
omega____ theta____ kappa____ phi______ frames
    -      112.0000   61.0000  -90.0000 26

#__ type_ start__ end____ width___ exp.time_
 43 omega  125.00  151.00   1.0000   15.0000
omega____ theta____ kappa____ phi______ frames
    -      112.0000   61.0000  -90.0000 26

#__ type_ start__ end____ width___ exp.time_
 44 omega   72.00  121.00   1.0000   15.0000
omega____ theta____ kappa____ phi______ frames
    -      112.0000 -125.0000   90.0000 49

#__ type_ start__ end____ width___ exp.time_
 45 omega   83.00  109.00   1.0000   15.0000
omega____ theta____ kappa____ phi______ frames
    -      112.0000   61.0000 -120.0000 26

#__ type_ start__ end____ width___ exp.time_
 46 omega   79.00  105.00   1.0000   15.0000
omega____ theta____ kappa____ phi______ frames
    -      112.0000   77.0000  -60.0000 26

#__ type_ start__ end____ width___ exp.time_
 47 omega   43.00   73.00   1.0000   15.0000
omega____ theta____ kappa____ phi______ frames
    -      112.0000  -45.0000   60.0000 30

#__ type_ start__ end____ width___ exp.time_
 48 omega  136.00  174.00   1.0000   15.0000
omega____ theta____ kappa____ phi______ frames
    -      112.0000  125.0000  120.0000 38

#__ type_ start__ end____ width___ exp.time_
 49 omega   97.00  164.00   1.0000   15.0000
omega____ theta____ kappa____ phi______ frames
    -      112.0000   15.0000 -120.0000 67

#__ type_ start__ end____ width___ exp.time_
 50 omega   87.00  139.00   1.0000   15.0000
omega____ theta____ kappa____ phi______ frames
    -      112.0000   45.0000   60.0000 52

#__ type_ start__ end____ width___ exp.time_
 51 omega   87.00  113.00   1.0000   15.0000
omega____ theta____ kappa____ phi______ frames
    -      112.0000   45.0000  -60.0000 26

#__ type_ start__ end____ width___ exp.time_
 52 omega   85.00  110.00   1.0000   15.0000
omega____ theta____ kappa____ phi______ frames
    -      112.0000   61.0000  -30.0000 25
;
_diffrn_measurement_device 'four-circle diffractometer'
_diffrn_measurement_device_type 'SuperNova, Dual, Cu at zero, Atlas'
_diffrn_measurement_method '\w scans'
_diffrn_orient_matrix_UB_11 -0.1237663000
_diffrn_orient_matrix_UB_12 -0.0109559000
_diffrn_orient_matrix_UB_13 0.0377432000
_diffrn_orient_matrix_UB_21 -0.0629503000
_diffrn_orient_matrix_UB_22 0.0473549000
_diffrn_orient_matrix_UB_23 -0.0652391000
_diffrn_orient_matrix_UB_31 -0.0302349000
_diffrn_orient_matrix_UB_32 -0.0537439000
_diffrn_orient_matrix_UB_33 -0.0651168000
_diffrn_radiation_monochromator mirror
_diffrn_radiation_probe x-ray
_diffrn_radiation_type CuK\a
_diffrn_radiation_wavelength 1.54184
_diffrn_reflns_av_R_equivalents 0.0475
_diffrn_reflns_av_unetI/netI 0.0260
_diffrn_reflns_Laue_measured_fraction_full 1.000
_diffrn_reflns_Laue_measured_fraction_max 0.994
_diffrn_reflns_limit_h_max 13
_diffrn_reflns_limit_h_min -13
_diffrn_reflns_limit_k_max 26
_diffrn_reflns_limit_k_min -26
_diffrn_reflns_limit_l_max 19
_diffrn_reflns_limit_l_min -19
_diffrn_reflns_number 44094
_diffrn_reflns_point_group_measured_fraction_full 1.000
_diffrn_reflns_point_group_measured_fraction_max 0.994
_diffrn_reflns_theta_full 67.684
_diffrn_reflns_theta_max 76.445
_diffrn_reflns_theta_min 3.534
_diffrn_source 'sealed X-ray tube'
_diffrn_source_type 'SuperNova (Cu) X-ray Source'
_exptl_absorpt_coefficient_mu 10.877
_exptl_absorpt_correction_T_max 1.00000
_exptl_absorpt_correction_T_min 0.19435
_exptl_absorpt_correction_type multi-scan
_exptl_absorpt_process_details
;
CrysAlisPro, Agilent Technologies,
Version 1.171.37.35 (release 13-08-2014 CrysAlis171 .NET)
(compiled Aug 13 2014,18:06:01)
Empirical absorption correction using spherical harmonics,
 implemented in SCALE3 ABSPACK scaling algorithm.
;
_exptl_crystal_colour 'clear yellow'
_exptl_crystal_colour_lustre clear
_exptl_crystal_colour_primary yellow
_exptl_crystal_density_diffrn 1.879
_exptl_crystal_description plate
_exptl_crystal_F_000 1952
_exptl_crystal_size_max 0.15
_exptl_crystal_size_mid 0.15
_exptl_crystal_size_min 0.08
_refine_diff_density_max 1.771
_refine_diff_density_min -1.047
_refine_diff_density_rms 0.121
_refine_ls_extinction_method none
_refine_ls_goodness_of_fit_ref 1.034
_refine_ls_hydrogen_treatment constr
_refine_ls_matrix_type full
_refine_ls_number_parameters 460
_refine_ls_number_reflns 7487
_refine_ls_number_restraints 0
_refine_ls_restrained_S_all 1.034
_refine_ls_R_factor_all 0.0313
_refine_ls_R_factor_gt 0.0300
_refine_ls_shift/su_max 0.005
_refine_ls_shift/su_mean 0.000
_refine_ls_structure_factor_coef Fsqd
_refine_ls_weighting_details 'w=1/[\s^2^(Fo^2^)+(0.0484P)^2^+5.9346P] where P=(Fo^2^+2Fc^2^)/3'
_refine_ls_weighting_scheme calc
_refine_ls_wR_factor_gt 0.0779
_refine_ls_wR_factor_ref 0.0793
_reflns_Friedel_coverage 0.000
_reflns_number_gt 7117
_reflns_number_total 7487
_reflns_threshold_expression 'I > 2\s(I)'
_cod_data_source_file c9dt01138b2.cif
_cod_data_source_block ea-57
_cod_depositor_comments 'Adding full bibliography for 7049777--7049781.cif.'
_cod_database_code 7049777
_shelx_shelxl_version_number 2014/7
_chemical_oxdiff_formula 'Ir Br2 N4 C36 S'
_shelx_space_group_comment
;
The symmetry employed for this shelxl refinement is uniquely defined
by the following loop, which should always be used as a source of
symmetry information in preference to the above space-group names.
They are only intended as comments.
;
_reflns_odcompleteness_completeness 94.89
_reflns_odcompleteness_iscentric 1
_reflns_odcompleteness_theta 80.95
_olex2_refinement_description
;
1. Fixed Uiso
 At 1.2 times of:
  All C(H) groups
2.a Aromatic/amide H refined with riding coordinates:
 C13(H13), C22(H22), C35(H35), C19(H19), C11(H11), C20(H20), C14(H14),
 C28(H28), C16(H16), C8(H8), C33(H33), C2(H2), C29(H29), C26(H26), C21(H21),
 C15(H15), C36(H36), C9(H9), C5(H5), C25(H25), C3(H3), C4(H4), C10(H10),
 C32(H32)
;
_olex2_submission_special_instructions 'No special instructions were received'

loop_
_space_group_symop_operation_xyz
'x, y, z'
'-x, y+1/2, -z+1/2'
'-x, -y, -z'
'x, -y-1/2, z-1/2'

loop_
_atom_site_label
_atom_site_type_symbol
_atom_site_fract_x
_atom_site_fract_y
_atom_site_fract_z
_atom_site_U_iso_or_equiv
_atom_site_adp_type
_atom_site_occupancy
_atom_site_site_symmetry_order
_atom_site_calc_flag
_atom_site_refinement_flags_posn
Ir1 Ir 0.27465(2) 0.63103(2) 0.90295(2) 0.01869(6) Uani 1 1 d .
Br1 Br 0.74103(4) 0.41389(2) 0.54394(3) 0.04093(11) Uani 1 1 d .
Br2 Br -0.49118(3) 0.65425(2) 0.60462(3) 0.03339(10) Uani 1 1 d .
C30 C 0.1206(3) 0.63202(15) 0.8211(2) 0.0236(7) Uani 1 1 d .
C12 C 0.4284(3) 0.64012(15) 0.9895(2) 0.0212(6) Uani 1 1 d .
N4 N 0.0270(3) 0.63491(14) 0.77881(19) 0.0276(6) Uani 1 1 d .
O1A O 0.2067(3) 0.44481(17) 0.76446(19) 0.0477(8) Uani 1 1 d .
N1 N 0.2073(2) 0.55808(12) 0.97243(16) 0.0189(5) Uani 1 1 d .
C31 C -0.0919(3) 0.64021(16) 0.7366(2) 0.0259(7) Uani 1 1 d .
C24 C 0.5016(3) 0.51268(14) 0.73223(19) 0.0202(6) Uani 1 1 d .
C17 C 0.5039(3) 0.69208(15) 0.9730(2) 0.0241(6) Uani 1 1 d .
C13 C 0.4670(3) 0.60227(15) 1.0615(2) 0.0238(6) Uani 1 1 d .
H13 H 0.4186 0.5669 1.0743 0.029 Uiso 1 1 calc R
C18 C 0.4597(3) 0.73087(15) 0.8983(2) 0.0254(7) Uani 1 1 d .
N2 N 0.3535(3) 0.71009(13) 0.85376(18) 0.0246(6) Uani 1 1 d .
C22 C 0.3071(4) 0.74101(18) 0.7817(2) 0.0324(8) Uani 1 1 d .
H22 H 0.2333 0.7259 0.7508 0.039 Uiso 1 1 calc R
C35 C -0.2963(4) 0.68217(18) 0.7338(2) 0.0328(8) Uani 1 1 d .
H35 H -0.3559 0.7073 0.7584 0.039 Uiso 1 1 calc R
C19 C 0.5179(4) 0.78463(17) 0.8707(2) 0.0319(8) Uani 1 1 d .
H19 H 0.5909 0.7998 0.9025 0.038 Uiso 1 1 calc R
C23 C 0.3717(3) 0.57684(15) 0.8272(2) 0.0215(6) Uani 1 1 d .
C27 C 0.6416(3) 0.45111(15) 0.6232(2) 0.0232(6) Uani 1 1 d .
C11 C 0.2282(3) 0.49698(15) 0.9573(2) 0.0224(6) Uani 1 1 d .
H11 H 0.2718 0.4859 0.9096 0.027 Uiso 1 1 calc R
O2A O 0.1465(3) 0.51577(18) 0.6471(2) 0.0535(8) Uani 1 1 d .
C20 C 0.4695(4) 0.81566(18) 0.7975(3) 0.0374(9) Uani 1 1 d .
H20 H 0.5092 0.8522 0.7786 0.045 Uiso 1 1 calc R
C14 C 0.5739(3) 0.61553(17) 1.1141(2) 0.0264(7) Uani 1 1 d .
H14 H 0.5973 0.5895 1.1626 0.032 Uiso 1 1 calc R
C1 C 0.1799(3) 0.68107(15) 0.98957(19) 0.0225(6) Uani 1 1 d .
N3 N 0.4320(3) 0.54731(13) 0.78630(17) 0.0218(5) Uani 1 1 d .
C28 C 0.5171(3) 0.46137(16) 0.5972(2) 0.0232(6) Uani 1 1 d .
H28 H 0.4815 0.4469 0.5425 0.028 Uiso 1 1 calc R
C6 C 0.1243(3) 0.64283(16) 1.0485(2) 0.0228(6) Uani 1 1 d .
C16 C 0.6128(3) 0.70478(17) 1.0261(2) 0.0288(7) Uani 1 1 d .
H16 H 0.6628 0.7396 1.0138 0.035 Uiso 1 1 calc R
C8 C 0.1001(3) 0.52913(16) 1.0931(2) 0.0230(6) Uani 1 1 d .
H8 H 0.0553 0.5409 1.1400 0.028 Uiso 1 1 calc R
C7 C 0.1427(3) 0.57501(15) 1.03970(18) 0.0200(6) Uani 1 1 d .
C33 C -0.2419(4) 0.61327(18) 0.6196(2) 0.0299(7) Uani 1 1 d .
H33 H -0.2650 0.5920 0.5667 0.036 Uiso 1 1 calc R
C2 C 0.1640(4) 0.74606(17) 0.9952(3) 0.0338(8) Uani 1 1 d .
H2 H 0.2011 0.7729 0.9563 0.041 Uiso 1 1 calc R
C29 C 0.4462(3) 0.49301(15) 0.6525(2) 0.0221(6) Uani 1 1 d .
H29 H 0.3613 0.5011 0.6361 0.026 Uiso 1 1 calc R
C34 C -0.3270(3) 0.64976(17) 0.6577(2) 0.0281(7) Uani 1 1 d .
C26 C 0.6959(3) 0.46948(16) 0.7030(2) 0.0251(6) Uani 1 1 d .
H26 H 0.7805 0.4609 0.7197 0.030 Uiso 1 1 calc R
C21 C 0.3632(4) 0.79375(19) 0.7515(2) 0.0378(9) Uani 1 1 d .
H21 H 0.3294 0.8144 0.7003 0.045 Uiso 1 1 calc R
C15 C 0.6476(3) 0.66654(17) 1.0967(2) 0.0306(7) Uani 1 1 d .
H15 H 0.7212 0.6751 1.1328 0.037 Uiso 1 1 calc R
C36 C -0.1766(4) 0.67750(18) 0.7739(2) 0.0332(8) Uani 1 1 d .
H36 H -0.1533 0.6996 0.8261 0.040 Uiso 1 1 calc R
C9 C 0.1229(3) 0.46657(16) 1.0777(2) 0.0261(7) Uani 1 1 d .
H9 H 0.0940 0.4351 1.1141 0.031 Uiso 1 1 calc R
C5 C 0.0542(4) 0.66838(18) 1.1104(2) 0.0320(7) Uani 1 1 d .
H5 H 0.0170 0.6417 1.1494 0.038 Uiso 1 1 calc R
C25 C 0.6246(3) 0.50080(15) 0.7587(2) 0.0230(6) Uani 1 1 d .
H25 H 0.6596 0.5139 0.8142 0.028 Uiso 1 1 calc R
C3 C 0.0947(4) 0.77202(19) 1.0567(3) 0.0426(10) Uani 1 1 d .
H3 H 0.0848 0.8163 1.0596 0.051 Uiso 1 1 calc R
C4 C 0.0396(4) 0.7331(2) 1.1143(3) 0.0404(9) Uani 1 1 d .
H4 H -0.0079 0.7509 1.1562 0.048 Uiso 1 1 calc R
C10 C 0.1882(3) 0.44961(16) 1.0091(2) 0.0261(6) Uani 1 1 d .
H10 H 0.2050 0.4067 0.9979 0.031 Uiso 1 1 calc R
C32 C -0.1222(4) 0.60809(17) 0.6596(2) 0.0288(7) Uani 1 1 d .
H32 H -0.0626 0.5831 0.6347 0.035 Uiso 1 1 calc R
S1A S 0.11454(8) 0.46169(5) 0.69680(5) 0.03171(19) Uani 1 1 d .
F2A F 0.2334(2) 0.38743(18) 0.59943(19) 0.0583(8) Uani 1 1 d .
F3A F 0.0472(3) 0.4073(2) 0.5479(2) 0.0830(13) Uani 1 1 d .
F1A F 0.0818(5) 0.3440(2) 0.6547(3) 0.0983(15) Uani 1 1 d .
O3A O -0.0098(3) 0.46151(19) 0.71936(18) 0.0492(8) Uani 1 1 d .
C1A C 0.1193(4) 0.3967(3) 0.6213(3) 0.0517(12) Uani 1 1 d .

loop_
_atom_site_aniso_label
_atom_site_aniso_U_11
_atom_site_aniso_U_22
_atom_site_aniso_U_33
_atom_site_aniso_U_23
_atom_site_aniso_U_13
_atom_site_aniso_U_12
Ir1 0.02377(9) 0.01890(8) 0.01445(8) 0.00173(4) 0.00712(5) 0.00220(4)
Br1 0.02597(19) 0.0619(3) 0.0364(2) -0.01732(18) 0.01018(15) 0.00961(17)
Br2 0.02920(19) 0.0324(2) 0.0375(2) 0.01079(15) -0.00169(15) -0.00401(14)
C30 0.0263(17) 0.0278(17) 0.0174(15) 0.0045(11) 0.0054(13) 0.0019(12)
C12 0.0233(16) 0.0217(14) 0.0197(15) -0.0037(11) 0.0069(12) 0.0050(12)
N4 0.0294(16) 0.0309(15) 0.0234(14) 0.0085(11) 0.0066(12) 0.0006(11)
O1A 0.0393(16) 0.072(2) 0.0298(14) -0.0019(14) -0.0069(12) 0.0062(15)
N1 0.0223(13) 0.0201(12) 0.0150(11) 0.0025(9) 0.0045(9) -0.0006(10)
C31 0.0277(17) 0.0286(16) 0.0220(15) 0.0090(12) 0.0052(13) 0.0006(13)
C24 0.0213(15) 0.0209(14) 0.0197(14) 0.0019(11) 0.0084(11) 0.0012(11)
C17 0.0293(16) 0.0213(14) 0.0239(15) -0.0020(12) 0.0130(13) 0.0033(12)
C13 0.0276(16) 0.0230(15) 0.0220(14) 0.0006(12) 0.0089(12) 0.0029(12)
C18 0.0341(18) 0.0214(15) 0.0233(15) -0.0007(12) 0.0156(13) 0.0020(13)
N2 0.0333(15) 0.0201(12) 0.0221(13) 0.0044(10) 0.0113(11) 0.0013(11)
C22 0.043(2) 0.0299(17) 0.0257(16) 0.0094(13) 0.0118(15) 0.0048(15)
C35 0.0340(19) 0.0346(18) 0.0303(17) -0.0017(14) 0.0057(14) 0.0076(15)
C19 0.041(2) 0.0253(16) 0.0332(18) -0.0050(13) 0.0208(15) -0.0037(14)
C23 0.0232(15) 0.0236(15) 0.0181(13) 0.0003(11) 0.0043(12) -0.0021(12)
C27 0.0190(15) 0.0265(15) 0.0258(15) -0.0025(12) 0.0112(12) 0.0015(12)
C11 0.0269(16) 0.0203(14) 0.0206(14) 0.0000(11) 0.0054(12) 0.0020(12)
O2A 0.0395(17) 0.065(2) 0.060(2) 0.0182(17) 0.0234(15) 0.0139(15)
C20 0.057(3) 0.0254(17) 0.0340(19) 0.0035(14) 0.0279(18) -0.0027(16)
C14 0.0301(17) 0.0288(16) 0.0212(15) -0.0036(13) 0.0063(13) 0.0097(14)
C1 0.0263(16) 0.0256(16) 0.0164(13) -0.0027(11) 0.0063(11) 0.0036(12)
N3 0.0244(13) 0.0237(13) 0.0188(12) -0.0010(10) 0.0086(10) 0.0000(10)
C28 0.0229(15) 0.0273(16) 0.0199(14) -0.0022(11) 0.0050(12) 0.0006(12)
C6 0.0220(15) 0.0289(16) 0.0181(14) -0.0038(12) 0.0051(12) -0.0002(12)
C16 0.0257(16) 0.0265(16) 0.0356(18) -0.0074(13) 0.0108(14) 0.0003(13)
C8 0.0200(15) 0.0337(17) 0.0158(13) 0.0025(12) 0.0040(11) -0.0018(12)
C7 0.0206(14) 0.0260(15) 0.0135(12) 0.0006(11) 0.0021(11) -0.0004(12)
C33 0.0370(19) 0.0295(17) 0.0234(15) 0.0026(13) 0.0040(14) -0.0027(15)
C2 0.042(2) 0.0238(17) 0.0378(19) -0.0002(14) 0.0145(16) 0.0056(15)
C29 0.0197(14) 0.0247(15) 0.0227(14) 0.0010(11) 0.0064(12) 0.0014(11)
C34 0.0293(17) 0.0260(16) 0.0284(16) 0.0109(13) 0.0001(13) -0.0020(13)
C26 0.0187(15) 0.0307(16) 0.0264(15) 0.0022(13) 0.0051(12) 0.0002(12)
C21 0.057(2) 0.0311(18) 0.0287(18) 0.0108(14) 0.0184(17) 0.0059(17)
C15 0.0314(18) 0.0300(17) 0.0308(17) -0.0094(14) 0.0055(14) 0.0047(14)
C36 0.039(2) 0.0345(19) 0.0249(16) -0.0039(14) -0.0001(14) 0.0053(15)
C9 0.0235(16) 0.0303(17) 0.0248(15) 0.0080(13) 0.0035(12) -0.0027(13)
C5 0.0350(19) 0.0362(19) 0.0267(16) -0.0047(14) 0.0127(14) 0.0008(15)
C25 0.0218(15) 0.0259(15) 0.0219(14) 0.0001(12) 0.0056(12) -0.0019(12)
C3 0.057(3) 0.0263(18) 0.048(2) -0.0053(16) 0.019(2) 0.0091(17)
C4 0.046(2) 0.038(2) 0.040(2) -0.0136(16) 0.0199(18) 0.0047(17)
C10 0.0258(16) 0.0227(15) 0.0300(16) 0.0039(12) 0.0041(13) -0.0006(12)
C32 0.0347(18) 0.0298(17) 0.0233(15) 0.0037(13) 0.0087(13) 0.0038(14)
S1A 0.0202(4) 0.0574(6) 0.0179(3) -0.0009(3) 0.0037(3) 0.0019(3)
F2A 0.0390(15) 0.080(2) 0.0567(18) -0.0266(15) 0.0114(13) 0.0060(13)
F3A 0.0369(15) 0.172(4) 0.0403(15) -0.047(2) 0.0031(12) 0.0022(19)
F1A 0.115(3) 0.065(2) 0.124(4) -0.030(2) 0.053(3) -0.036(2)
O3A 0.0275(14) 0.094(3) 0.0278(13) -0.0090(15) 0.0131(11) -0.0046(15)
C1A 0.036(2) 0.077(4) 0.045(2) -0.025(2) 0.0147(19) -0.013(2)

loop_
_atom_type_symbol
_atom_type_description
_atom_type_scat_dispersion_real
_atom_type_scat_dispersion_imag
_atom_type_scat_source
C C 0.0181 0.0091 'International Tables Vol C Tables 4.2.6.8 and 6.1.1.4'
H H 0.0000 0.0000 'International Tables Vol C Tables 4.2.6.8 and 6.1.1.4'
Br Br -0.6763 1.2805 'International Tables Vol C Tables 4.2.6.8 and 6.1.1.4'
F F 0.0727 0.0534 'International Tables Vol C Tables 4.2.6.8 and 6.1.1.4'
Ir Ir -4.7710 6.5667 'International Tables Vol C Tables 4.2.6.8 and 6.1.1.4'
N N 0.0311 0.0180 'International Tables Vol C Tables 4.2.6.8 and 6.1.1.4'
O O 0.0492 0.0322 'International Tables Vol C Tables 4.2.6.8 and 6.1.1.4'
S S 0.3331 0.5567 'International Tables Vol C Tables 4.2.6.8 and 6.1.1.4'

loop_
_geom_angle_atom_site_label_1
_geom_angle_atom_site_label_2
_geom_angle_atom_site_label_3
_geom_angle
C30 Ir1 C12 173.74(13)
C30 Ir1 N1 91.21(12)
C30 Ir1 N2 96.29(12)
C30 Ir1 C23 95.18(13)
C30 Ir1 C1 88.11(13)
C12 Ir1 N1 92.14(12)
C12 Ir1 N2 79.83(13)
C12 Ir1 C1 87.29(12)
N1 Ir1 N2 170.22(11)
N1 Ir1 C1 79.62(11)
N2 Ir1 C1 94.32(12)
C23 Ir1 C12 89.71(12)
C23 Ir1 N1 96.32(11)
C23 Ir1 N2 89.27(12)
C23 Ir1 C1 174.85(12)
N4 C30 Ir1 174.6(3)
C17 C12 Ir1 114.0(2)
C13 C12 Ir1 128.9(3)
C13 C12 C17 117.2(3)
C30 N4 C31 173.4(4)
C11 N1 Ir1 124.0(2)
C11 N1 C7 119.8(3)
C7 N1 Ir1 116.1(2)
C36 C31 N4 118.4(3)
C36 C31 C32 122.0(3)
C32 C31 N4 119.7(3)
C29 C24 N3 118.8(3)
C25 C24 N3 119.0(3)
C25 C24 C29 122.2(3)
C12 C17 C18 115.6(3)
C16 C17 C12 121.1(3)
C16 C17 C18 123.3(3)
C14 C13 C12 121.3(3)
N2 C18 C17 114.6(3)
N2 C18 C19 119.9(3)
C19 C18 C17 125.5(4)
C18 N2 Ir1 116.0(2)
C22 N2 Ir1 124.4(3)
C22 N2 C18 119.5(3)
N2 C22 C21 122.3(4)
C34 C35 C36 119.0(3)
C20 C19 C18 120.0(4)
N3 C23 Ir1 176.6(3)
C28 C27 Br1 118.7(2)
C26 C27 Br1 118.8(2)
C26 C27 C28 122.4(3)
N1 C11 C10 122.2(3)
C19 C20 C21 120.0(3)
C13 C14 C15 120.8(3)
C6 C1 Ir1 113.7(2)
C2 C1 Ir1 128.4(3)
C2 C1 C6 117.9(3)
C23 N3 C24 176.8(3)
C29 C28 C27 118.9(3)
C1 C6 C7 115.9(3)
C5 C6 C1 121.6(3)
C5 C6 C7 122.5(3)
C15 C16 C17 120.1(3)
C9 C8 C7 119.8(3)
N1 C7 C6 114.6(3)
N1 C7 C8 120.0(3)
C8 C7 C6 125.3(3)
C34 C33 C32 119.4(3)
C3 C2 C1 121.0(4)
C28 C29 C24 118.6(3)
C35 C34 Br2 119.0(3)
C35 C34 C33 122.0(3)
C33 C34 Br2 119.0(3)
C27 C26 C25 118.7(3)
C20 C21 C22 118.3(4)
C16 C15 C14 119.5(3)
C31 C36 C35 119.2(3)
C8 C9 C10 119.9(3)
C4 C5 C6 119.3(4)
C24 C25 C26 119.2(3)
C2 C3 C4 120.2(4)
C5 C4 C3 120.1(3)
C11 C10 C9 118.2(3)
C31 C32 C33 118.6(3)
O1A S1A O2A 113.9(2)
O1A S1A O3A 115.62(19)
O1A S1A C1A 102.8(2)
O2A S1A C1A 103.6(2)
O3A S1A O2A 114.6(2)
O3A S1A C1A 104.1(2)
F2A C1A S1A 111.3(3)
F2A C1A F3A 106.9(4)
F3A C1A S1A 111.8(4)
F1A C1A S1A 111.2(4)
F1A C1A F2A 107.9(5)
F1A C1A F3A 107.4(4)

loop_
_geom_bond_atom_site_label_1
_geom_bond_atom_site_label_2
_geom_bond_distance
Ir1 C30 2.003(4)
Ir1 C12 2.050(3)
Ir1 N1 2.066(3)
Ir1 N2 2.069(3)
Ir1 C23 2.019(3)
Ir1 C1 2.070(3)
Br1 C27 1.893(3)
Br2 C34 1.896(4)
C30 N4 1.158(5)
C12 C17 1.416(5)
C12 C13 1.408(5)
N4 C31 1.397(5)
O1A S1A 1.426(3)
N1 C11 1.343(4)
N1 C7 1.366(4)
C31 C36 1.387(5)
C31 C32 1.389(5)
C24 N3 1.397(4)
C24 C29 1.389(4)
C24 C25 1.385(5)
C17 C18 1.465(5)
C17 C16 1.404(5)
C13 C14 1.384(5)
C18 N2 1.362(5)
C18 C19 1.395(5)
N2 C22 1.353(4)
C22 C21 1.381(5)
C35 C34 1.380(5)
C35 C36 1.392(5)
C19 C20 1.374(6)
C23 N3 1.146(4)
C27 C28 1.393(5)
C27 C26 1.377(5)
C11 C10 1.386(5)
O2A S1A 1.446(4)
C20 C21 1.381(7)
C14 C15 1.392(6)
C1 C6 1.406(5)
C1 C2 1.396(5)
C28 C29 1.385(4)
C6 C7 1.464(5)
C6 C5 1.397(5)
C16 C15 1.387(5)
C8 C7 1.390(4)
C8 C9 1.378(5)
C33 C34 1.387(6)
C33 C32 1.392(5)
C2 C3 1.390(5)
C26 C25 1.389(5)
C9 C10 1.387(5)
C5 C4 1.386(6)
C3 C4 1.398(6)
S1A O3A 1.433(3)
S1A C1A 1.816(5)
F2A C1A 1.336(5)
F3A C1A 1.338(6)
F1A C1A 1.317(7)
